data_4118401
loop_
_publ_author_name
'Biao Zhou'
'Yuki Idobata'
'Akiko Kobayashi'
'HengBo Cui'
'Reizo Kato'
'Rina Takagi'
'Kazuya Miyagawa'
'Kazushi Kanoda'
'Hayao Kobayashi'

_publ_contact_author_address
;
Department of Chemistry
College of Humanities and Sciences
Nihon University
Sakurajosui 3-25-40
Setagaya-Ku, Tokyo 156-8550
JAPAN
;
_publ_contact_author_email akoba@chs.nihon-u.ac.jp
_publ_contact_author_fax +81-3-5317-9433
_publ_contact_author_name 'Akiko Kobayashi'
_publ_contact_author_phone +81-3-5317-9680
_publ_section_title
;
 Single-Component Molecular Conductor [Cu(dmdt)2] with Three-Dimensionally
 Arranged Magnetic Moments Exhibiting a Coupled Electric and Magnetic
 Transition
;
_journal_name_full 'Journal of the American Chemical Society'
_journal_page_first 12724
_journal_page_last 12731
_journal_paper_doi 10.1021/ja3044757
_journal_volume 134
_journal_year 2012
_chemical_formula_moiety 'C16 H12 Cu S12 '
_chemical_formula_sum 'C16 H12 Cu S12'
_chemical_formula_weight 652.54
_space_group_IT_number 15
_symmetry_cell_setting monoclinic
_symmetry_Int_Tables_number 15
_symmetry_space_group_name_Hall '-C 2yc'
_symmetry_space_group_name_H-M 'C 1 2/c 1'
_cell_angle_alpha 90.0000
_cell_angle_beta 92.045(4)
_cell_angle_gamma 90.0000
_cell_formula_units_Z 4
_cell_length_a 24.3004(19)
_cell_length_b 8.1645(7)
_cell_length_c 11.2542(8)
_cell_measurement_temperature 13
_cell_measurement_theta_max 30.0
_cell_measurement_theta_min 3.6
_cell_volume 2231.4(3)
_computing_cell_refinement CrystalClear
_computing_data_collection CrystalClear
_computing_data_reduction CrystalStructure
_computing_publication_material 'CrystalStructure 3.8'
_computing_structure_refinement CRYSTALS
_computing_structure_solution SIR92
_diffrn_ambient_temperature 13
_diffrn_detector_area_resol_mean 7.31
_diffrn_measured_fraction_theta_full 0.589
_diffrn_measured_fraction_theta_max 0.589
_diffrn_measurement_device_type 'Rigaku Saturn'
_diffrn_measurement_method \w
_diffrn_radiation_type 'Mo K\a'
_diffrn_radiation_wavelength 0.71070
_diffrn_reflns_av_R_equivalents 0.027
_diffrn_reflns_limit_h_max 33
_diffrn_reflns_limit_h_min -33
_diffrn_reflns_limit_k_max 11
_diffrn_reflns_limit_k_min -11
_diffrn_reflns_limit_l_max 14
_diffrn_reflns_limit_l_min -11
_diffrn_reflns_number 6909
_diffrn_reflns_theta_full 30.05
_diffrn_reflns_theta_max 30.05
_exptl_absorpt_coefficient_mu 2.107
_exptl_absorpt_correction_type none
_exptl_crystal_colour Black
_exptl_crystal_density_diffrn 1.942
_exptl_crystal_description Bolck
_exptl_crystal_F_000 1316.00
_exptl_crystal_size_max 0.20
_exptl_crystal_size_mid 0.10
_exptl_crystal_size_min 0.05
_refine_diff_density_max 2.83
_refine_diff_density_min -2.70
_refine_ls_extinction_coef 77(2)
_refine_ls_extinction_method 'Larson (1970) Crystallographic Computing eq. 22'
_refine_ls_goodness_of_fit_ref 1.102
_refine_ls_hydrogen_treatment refall
_refine_ls_number_parameters 139
_refine_ls_number_reflns 5385
_refine_ls_R_factor_gt 0.0419
_refine_ls_shift/su_max 0.0000
_refine_ls_structure_factor_coef Fsqd
_refine_ls_weighting_details
;
    Chebychev polynomial with 3 parameters (Carruthers & Watkin, 1979)
    51981.9000    72943.2000    26127.4000
;
_refine_ls_weighting_scheme calc
_refine_ls_wR_factor_ref 0.0618
_reflns_number_gt 5367
_reflns_number_total 6909
_reflns_threshold_expression F^2^>2.0\s(F^2^)
_cod_data_source_file ja3044757_si_001_02.cif
_cod_data_source_block '__Cu-dmdt-013K'
_cod_original_cell_volume 2231.42(30)
_cod_original_formula_sum 'C16 H12 Cu S12 '
_cod_database_code 4118401

loop_
_symmetry_equiv_pos_site_id
_symmetry_equiv_pos_as_xyz
1 +X,+Y,+Z
2 -X,+Y,1/2-Z
3 -X,-Y,-Z
4 +X,-Y,1/2+Z
5 1/2+X,1/2+Y,+Z
6 1/2-X,1/2+Y,1/2-Z
7 1/2-X,1/2-Y,-Z
8 1/2+X,1/2-Y,1/2+Z

loop_
_atom_site_label
_atom_site_type_symbol
_atom_site_fract_x
_atom_site_fract_y
_atom_site_fract_z
_atom_site_U_iso_or_equiv
_atom_site_adp_type
_atom_site_occupancy
_atom_site_symmetry_multiplicity
_atom_site_calc_flag
_atom_site_refinement_flags
Cu(1) Cu 0.0000 0.09849(5) 0.2500 0.00756(10) Uani 1.00 2 d S
S(1) S 0.04674(2) -0.04097(7) 0.10934(4) 0.00829(14) Uani 1.00 1 d .
S(2) S 0.07758(2) 0.22117(7) 0.32721(4) 0.00880(14) Uani 1.00 1 d .
S(3) S 0.16560(2) -0.02973(7) 0.05503(4) 0.00796(14) Uani 1.00 1 d .
S(4) S 0.19242(2) 0.20468(7) 0.24625(4) 0.00834(14) Uani 1.00 1 d .
S(5) S 0.29371(2) -0.01990(7) -0.02369(4) 0.00830(14) Uani 1.00 1 d .
S(6) S 0.31859(2) 0.21953(7) 0.16482(4) 0.00852(14) Uani 1.00 1 d .
C(1) C 0.11039(9) 0.0318(3) 0.13951(17) 0.0092(6) Uani 1.00 1 d .
C(2) C 0.12396(9) 0.1457(2) 0.23269(17) 0.0087(6) Uani 1.00 1 d .
C(3) C 0.21577(9) 0.0899(2) 0.12801(16) 0.0085(5) Uani 1.00 1 d .
C(4) C 0.26887(9) 0.0955(2) 0.09325(16) 0.0077(5) Uani 1.00 1 d .
C(5) C 0.36212(9) 0.0466(2) -0.00854(17) 0.0089(6) Uani 1.00 1 d .
C(6) C 0.37412(9) 0.1570(2) 0.07929(16) 0.0086(6) Uani 1.00 1 d .
C(7) C 0.40194(9) -0.0272(3) -0.09290(18) 0.0124(6) Uani 1.00 1 d .
C(8) C 0.42838(9) 0.2341(3) 0.11265(18) 0.0126(6) Uani 1.00 1 d .
H(1) H 0.4179 -0.1248 -0.0586 0.015 Uiso 1.00 1 c R
H(2) H 0.4306 0.0504 -0.1082 0.016 Uiso 1.00 1 c R
H(3) H 0.3826 -0.0542 -0.1663 0.015 Uiso 1.00 1 c R
H(4) H 0.4325 0.3326 0.0670 0.017 Uiso 1.00 1 c R
H(5) H 0.4578 0.1596 0.0960 0.017 Uiso 1.00 1 c R
H(6) H 0.4296 0.2605 0.1960 0.016 Uiso 1.00 1 c R

loop_
_atom_site_aniso_label
_atom_site_aniso_U_11
_atom_site_aniso_U_22
_atom_site_aniso_U_33
_atom_site_aniso_U_12
_atom_site_aniso_U_13
_atom_site_aniso_U_23
Cu(1) 0.00711(18) 0.0095(2) 0.0061(2) 0.0000 0.00114(11) 0.0000
S(1) 0.0077(2) 0.0105(3) 0.0067(3) -0.0012(2) 0.00074(15) -0.00101(17)
S(2) 0.0085(2) 0.0110(3) 0.0070(3) -0.0004(2) 0.00180(16) -0.00153(18)
S(3) 0.0075(2) 0.0090(3) 0.0074(3) -0.0005(2) 0.00122(16) -0.00127(17)
S(4) 0.0087(2) 0.0100(3) 0.0064(3) -0.0008(2) 0.00065(16) -0.00118(18)
S(5) 0.0078(2) 0.0097(3) 0.0074(3) -0.0005(2) 0.00073(16) -0.00182(18)
S(6) 0.0085(2) 0.0107(3) 0.0063(3) -0.0011(2) 0.00068(16) -0.00137(18)
C(1) 0.0099(10) 0.0125(13) 0.0053(12) -0.0014(8) 0.0023(6) 0.0022(7)
C(2) 0.0105(10) 0.0119(13) 0.0037(12) -0.0014(8) -0.0001(6) 0.0024(7)
C(3) 0.0101(10) 0.0095(12) 0.0057(12) 0.0024(8) -0.0005(6) 0.0009(7)
C(4) 0.0087(9) 0.0102(12) 0.0042(11) -0.0003(8) -0.0006(6) 0.0007(7)
C(5) 0.0084(10) 0.0077(13) 0.0104(13) 0.0008(8) -0.0007(6) 0.0054(7)
C(6) 0.0101(10) 0.0073(13) 0.0083(12) -0.0004(8) 0.0007(6) 0.0032(7)
C(7) 0.0132(11) 0.0105(13) 0.0136(13) 0.0010(9) 0.0020(7) 0.0019(7)
C(8) 0.0051(9) 0.0223(15) 0.0104(13) 0.0009(9) -0.0013(6) 0.0025(8)

loop_
_atom_type_symbol
_atom_type_description
_atom_type_scat_dispersion_real
_atom_type_scat_dispersion_imag
_atom_type_scat_source
C C 0.003 0.002
;
International Tables for Crystallography
(1992, Vol. C, Tables 4.2.6.8 and 6.1.1.4)
;
H H 0.000 0.000
;
International Tables for Crystallography
(1992, Vol. C, Table 6.1.1.4)
;
Cu Cu 0.320 1.265
;
International Tables for Crystallography
(1992, Vol. C, Tables 4.2.6.8 and 6.1.1.4)
;
S S 0.125 0.123
;
International Tables for Crystallography
(1992, Vol. C, Tables 4.2.6.8 and 6.1.1.4)
;

loop_
_geom_angle_atom_site_label_1
_geom_angle_atom_site_label_2
_geom_angle_atom_site_label_3
_geom_angle
_geom_angle_publ_flag
_geom_angle_site_symmetry_1
_geom_angle_site_symmetry_3
S(1) Cu(1) S(1) 120.22(2) yes . 2_555
S(1) Cu(1) S(2) 93.341(17) yes . .
S(1) Cu(1) S(2) 112.314(16) yes . 2_555
S(1) Cu(1) S(2) 112.314(16) yes 2_555 .
S(1) Cu(1) S(2) 93.341(17) yes 2_555 2_555
S(2) Cu(1) S(2) 127.86(2) yes . 2_555
Cu(1) S(1) C(1) 99.24(7) yes . .
Cu(1) S(2) C(2) 99.24(7) yes . .
C(1) S(3) C(3) 96.91(10) yes . .
C(2) S(4) C(3) 96.97(10) yes . .
C(4) S(5) C(5) 96.42(10) yes . .
C(4) S(6) C(6) 96.35(10) yes . .
S(1) C(1) S(3) 120.53(12) yes . .
S(1) C(1) C(2) 124.34(16) yes . .
S(3) C(1) C(2) 115.12(16) yes . .
S(2) C(2) S(4) 120.13(12) yes . .
S(2) C(2) C(1) 123.75(16) yes . .
S(4) C(2) C(1) 116.12(16) yes . .
S(3) C(3) S(4) 114.85(12) yes . .
S(3) C(3) C(4) 122.46(16) yes . .
S(4) C(3) C(4) 122.67(16) yes . .
S(5) C(4) S(6) 114.08(12) yes . .
S(5) C(4) C(3) 123.75(16) yes . .
S(6) C(4) C(3) 122.17(16) yes . .
S(5) C(5) C(6) 117.00(16) yes . .
S(5) C(5) C(7) 116.33(15) yes . .
C(6) C(5) C(7) 126.7(2) yes . .
S(6) C(6) C(5) 116.12(16) yes . .
S(6) C(6) C(8) 115.24(15) yes . .
C(5) C(6) C(8) 128.64(19) yes . .
C(5) C(7) H(1) 109.7 no . .
C(5) C(7) H(2) 109.6 no . .
C(5) C(7) H(3) 109.1 no . .
H(1) C(7) H(2) 109.4 no . .
H(1) C(7) H(3) 109.5 no . .
H(2) C(7) H(3) 109.5 no . .
C(6) C(8) H(4) 109.0 no . .
C(6) C(8) H(5) 109.8 no . .
C(6) C(8) H(6) 109.6 no . .
H(4) C(8) H(5) 109.4 no . .
H(4) C(8) H(6) 109.5 no . .
H(5) C(8) H(6) 109.5 no . .

loop_
_geom_bond_atom_site_label_1
_geom_bond_atom_site_label_2
_geom_bond_distance
_geom_bond_publ_flag
_geom_bond_site_symmetry_2
Cu(1) S(1) 2.2849(5) yes .
Cu(1) S(1) 2.2849(5) yes 2_555
Cu(1) S(2) 2.2794(5) yes .
Cu(1) S(2) 2.2794(5) yes 2_555
S(1) C(1) 1.680(2) yes .
S(2) C(2) 1.693(2) yes .
S(3) C(1) 1.746(2) yes .
S(3) C(3) 1.744(2) yes .
S(4) C(2) 1.733(2) yes .
S(4) C(3) 1.739(2) yes .
S(5) C(4) 1.744(2) yes .
S(5) C(5) 1.751(2) yes .
S(6) C(4) 1.751(2) yes .
S(6) C(6) 1.761(2) yes .
C(1) C(2) 1.431(3) yes .
C(3) C(4) 1.362(3) yes .
C(5) C(6) 1.361(2) yes .
C(5) C(7) 1.505(3) yes .
C(6) C(8) 1.497(3) yes .
C(7) H(1) 0.962 no .
C(7) H(2) 0.962 no .
C(7) H(3) 0.962 no .
C(8) H(4) 0.962 no .
C(8) H(5) 0.962 no .
C(8) H(6) 0.962 no .

loop_
_geom_contact_atom_site_label_1
_geom_contact_atom_site_label_2
_geom_contact_distance
_geom_contact_site_symmetry_2
S(1) S(1) 3.3564(6) 3_555
S(1) C(8) 3.414(2) 5_445
S(3) S(6) 3.5709(7) 7_555
S(3) C(6) 3.517(2) 7_555
S(4) C(5) 3.575(2) 7_555
S(6) S(3) 3.5709(7) 7_555
C(1) C(6) 3.567(3) 7_555
C(1) C(8) 3.522(3) 7_555
C(2) C(5) 3.584(3) 7_555
C(2) C(7) 3.535(3) 7_555
C(4) C(4) 3.388(3) 7_555
C(5) S(4) 3.575(2) 7_555
C(5) C(2) 3.584(3) 7_555
C(6) S(3) 3.517(2) 7_555
C(6) C(1) 3.567(3) 7_555
C(7) C(2) 3.535(3) 7_555
C(8) S(1) 3.414(2) 5_555
C(8) C(1) 3.522(3) 7_555
Cu(1) H(4) 3.377 5_445
Cu(1) H(4) 3.377 6_545
Cu(1) H(6) 3.292 5_445
Cu(1) H(6) 3.292 6_545
S(1) H(1) 2.923 7_545
S(1) H(4) 2.984 5_445
S(1) H(4) 2.675 7_555
S(1) H(5) 3.263 5_445
S(1) H(6) 3.446 5_445
S(1) H(6) 2.769 6_545
S(2) H(1) 2.890 6_555
S(2) H(2) 3.092 7_555
S(2) H(3) 3.426 7_555
S(2) H(4) 3.400 6_545
S(3) H(1) 3.476 7_545
S(3) H(4) 3.150 7_555
S(4) H(3) 3.486 7_555
S(6) H(3) 2.764 4_555
C(1) H(1) 3.507 7_545
C(1) H(2) 3.567 7_555
C(1) H(4) 2.746 7_555
C(1) H(6) 3.067 6_545
C(2) H(2) 3.122 7_555
C(2) H(3) 3.420 7_555
C(2) H(4) 3.600 7_555
C(2) H(6) 3.508 6_545
C(6) H(3) 2.984 4_555
C(7) H(5) 3.577 3_655
C(7) H(6) 3.137 4_554
C(8) H(3) 3.128 4_555
H(1) S(1) 2.923 7_545
H(1) S(2) 2.890 6_545
H(1) S(3) 3.476 7_545
H(1) C(1) 3.507 7_545
H(1) H(5) 3.077 3_655
H(1) H(6) 2.999 4_554
H(2) S(2) 3.092 7_555
H(2) C(1) 3.567 7_555
H(2) C(2) 3.122 7_555
H(2) H(5) 3.206 3_655
H(2) H(6) 3.361 4_554
H(3) S(2) 3.426 7_555
H(3) S(4) 3.486 7_555
H(3) S(6) 2.764 4_554
H(3) C(2) 3.420 7_555
H(3) C(6) 2.984 4_554
H(3) C(8) 3.128 4_554
H(3) H(5) 3.405 4_554
H(3) H(6) 2.584 4_554
H(4) Cu(1) 3.377 5_555
H(4) S(1) 2.984 5_555
H(4) S(1) 2.675 7_555
H(4) S(2) 3.400 6_555
H(4) S(3) 3.150 7_555
H(4) C(1) 2.746 7_555
H(4) C(2) 3.600 7_555
H(5) S(1) 3.263 5_555
H(5) C(7) 3.577 3_655
H(5) H(1) 3.077 3_655
H(5) H(2) 3.206 3_655
H(5) H(3) 3.405 4_555
H(6) Cu(1) 3.292 5_555
H(6) S(1) 3.446 5_555
H(6) S(1) 2.769 6_555
H(6) C(1) 3.067 6_555
H(6) C(2) 3.508 6_555
H(6) C(7) 3.137 4_555
H(6) H(1) 2.999 4_555
H(6) H(2) 3.361 4_555
H(6) H(3) 2.584 4_555
H(6) H(6) 3.589 2_655

loop_
_geom_torsion_atom_site_label_1
_geom_torsion_atom_site_label_2
_geom_torsion_atom_site_label_3
_geom_torsion_atom_site_label_4
_geom_torsion
_geom_torsion_site_symmetry_1
_geom_torsion_site_symmetry_3
_geom_torsion_site_symmetry_4
S(1) Cu(1) S(1) C(1) -120.44(8) . 2_555 2_555
S(1) Cu(1) S(1) C(1) -120.44(8) 2_555 . .
S(1) Cu(1) S(2) C(2) 2.47(8) . . .
S(2) Cu(1) S(1) C(1) -2.14(8) . . .
S(1) Cu(1) S(2) C(2) 127.15(7) . 2_555 2_555
S(2) Cu(1) S(1) C(1) 131.38(8) 2_555 . .
S(1) Cu(1) S(2) C(2) 127.15(7) 2_555 . .
S(2) Cu(1) S(1) C(1) 131.38(8) . 2_555 2_555
S(1) Cu(1) S(2) C(2) 2.47(8) 2_555 2_555 2_555
S(2) Cu(1) S(1) C(1) -2.14(8) 2_555 2_555 2_555
S(2) Cu(1) S(2) C(2) -119.34(7) . 2_555 2_555
S(2) Cu(1) S(2) C(2) -119.34(7) 2_555 . .
Cu(1) S(1) C(1) S(3) -178.50(11) . . .
Cu(1) S(1) C(1) C(2) 1.3(2) . . .
Cu(1) S(2) C(2) S(4) 177.94(11) . . .
Cu(1) S(2) C(2) C(1) -2.5(2) . . .
C(1) S(3) C(3) S(4) 1.76(14) . . .
C(1) S(3) C(3) C(4) -176.88(19) . . .
C(3) S(3) C(1) S(1) 178.59(14) . . .
C(3) S(3) C(1) C(2) -1.22(18) . . .
C(2) S(4) C(3) S(3) -1.63(14) . . .
C(2) S(4) C(3) C(4) 177.00(19) . . .
C(3) S(4) C(2) S(2) -179.62(14) . . .
C(3) S(4) C(2) C(1) 0.80(18) . . .
C(4) S(5) C(5) C(6) -0.48(19) . . .
C(4) S(5) C(5) C(7) 178.33(17) . . .
C(5) S(5) C(4) S(6) 1.47(14) . . .
C(5) S(5) C(4) C(3) -177.84(19) . . .
C(4) S(6) C(6) C(5) 1.49(19) . . .
C(4) S(6) C(6) C(8) -179.00(16) . . .
C(6) S(6) C(4) S(5) -1.77(13) . . .
C(6) S(6) C(4) C(3) 177.56(19) . . .
S(1) C(1) C(2) S(2) 0.9(2) . . .
S(1) C(1) C(2) S(4) -179.52(13) . . .
S(3) C(1) C(2) S(2) -179.26(12) . . .
S(3) C(1) C(2) S(4) 0.3(2) . . .
S(3) C(3) C(4) S(5) -2.3(2) . . .
S(3) C(3) C(4) S(6) 178.47(12) . . .
S(4) C(3) C(4) S(5) 179.20(12) . . .
S(4) C(3) C(4) S(6) -0.1(2) . . .
S(5) C(5) C(6) S(6) -0.7(2) . . .
S(5) C(5) C(6) C(8) 179.87(18) . . .
C(7) C(5) C(6) S(6) -179.37(17) . . .
C(7) C(5) C(6) C(8) 1.2(3) . . .
